data_7703770
loop_
_publ_author_name
'Wang, Chaoqun'
'Zhang, Yuxing'
'Mu, Hongliang'
'Jian, Zhongbao'

_publ_section_title
;
 Systematic studies on dibenzhydryl and pentiptycenyl substituted
 pyridine-imine nickel(ii) mediated ethylene polymerization.
;
_journal_issue 15
_journal_name_full 'Dalton transactions (Cambridge, England : 2003)'
_journal_page_first 4824
_journal_page_last 4833
_journal_paper_doi 10.1039/d0dt00505c
_journal_volume 49
_journal_year 2020
_chemical_formula_moiety 'C82 H56 Br4 N4 Ni2 O2'
_chemical_formula_sum 'C82 H56 Br4 N4 Ni2 O2'
_chemical_formula_weight 1566.36
_space_group_crystal_system monoclinic
_space_group_IT_number 14
_space_group_name_Hall '-P 2yn'
_space_group_name_H-M_alt 'P 1 21/n 1'
_atom_sites_solution_hydrogens geom
_audit_creation_date 2020-02-09
_audit_creation_method
;
Olex2 1.2
(compiled 2017.03.28 svn.r3405 for OlexSys, GUI svn.r5335)
;
_audit_update_record
;
2020-02-11 deposited with the CCDC.	2020-03-17 downloaded from the CCDC.
;
_cell_angle_alpha 90
_cell_angle_beta 104.612(3)
_cell_angle_gamma 90
_cell_formula_units_Z 2
_cell_length_a 11.6818(17)
_cell_length_b 16.776(2)
_cell_length_c 22.885(3)
_cell_measurement_reflns_used 9903
_cell_measurement_temperature 173(2)
_cell_measurement_theta_max 27.492
_cell_measurement_theta_min 2.428
_cell_volume 4339.8(10)
_computing_cell_refinement 'SAINT v8.34A (Bruker, 2013)'
_computing_data_reduction 'SAINT v8.34A (Bruker, 2013)'
_computing_molecular_graphics 'Olex2 (Dolomanov et al., 2009)'
_computing_publication_material 'Olex2 (Dolomanov et al., 2009)'
_computing_structure_refinement 'ShelXL (Sheldrick, 2015)'
_computing_structure_solution 'SHELXT 2014/5 (Sheldrick, 2014)'
_diffrn_ambient_temperature 173.01
_diffrn_measured_fraction_theta_full 0.999
_diffrn_measured_fraction_theta_max 0.999
_diffrn_measurement_device_type 'bruker apex ccd'
_diffrn_radiation_type MoK\a
_diffrn_radiation_wavelength 0.71073
_diffrn_reflns_av_R_equivalents 0.2275
_diffrn_reflns_av_unetI/netI 0.1255
_diffrn_reflns_Laue_measured_fraction_full 0.999
_diffrn_reflns_Laue_measured_fraction_max 0.999
_diffrn_reflns_limit_h_max 13
_diffrn_reflns_limit_h_min -12
_diffrn_reflns_limit_k_max 19
_diffrn_reflns_limit_k_min -18
_diffrn_reflns_limit_l_max 27
_diffrn_reflns_limit_l_min -27
_diffrn_reflns_number 26588
_diffrn_reflns_point_group_measured_fraction_full 0.999
_diffrn_reflns_point_group_measured_fraction_max 0.999
_diffrn_reflns_theta_full 24.999
_diffrn_reflns_theta_max 24.999
_diffrn_reflns_theta_min 2.428
_exptl_absorpt_coefficient_mu 2.316
_exptl_crystal_colour brown
_exptl_crystal_colour_primary brown
_exptl_crystal_density_diffrn 1.199
_exptl_crystal_description block
_exptl_crystal_F_000 1576
_exptl_crystal_size_max 0.3
_exptl_crystal_size_mid 0.27
_exptl_crystal_size_min 0.23
_refine_diff_density_max 1.380
_refine_diff_density_min -2.160
_refine_diff_density_rms 0.176
_refine_ls_extinction_method none
_refine_ls_goodness_of_fit_ref 1.014
_refine_ls_hydrogen_treatment constr
_refine_ls_matrix_type full
_refine_ls_number_parameters 425
_refine_ls_number_reflns 7623
_refine_ls_number_restraints 30
_refine_ls_restrained_S_all 1.017
_refine_ls_R_factor_all 0.1013
_refine_ls_R_factor_gt 0.0806
_refine_ls_shift/su_max 0.001
_refine_ls_shift/su_mean 0.000
_refine_ls_structure_factor_coef Fsqd
_refine_ls_weighting_details 'w=1/[\s^2^(Fo^2^)+(0.1082P)^2^+26.1756P] where P=(Fo^2^+2Fc^2^)/3'
_refine_ls_weighting_scheme calc
_refine_ls_wR_factor_gt 0.2202
_refine_ls_wR_factor_ref 0.2325
_reflns_Friedel_coverage 0.000
_reflns_number_gt 5737
_reflns_number_total 7623
_reflns_threshold_expression 'I > 2\s(I)'
_cod_data_source_file d0dt00505c2.cif
_cod_data_source_block Ni2
_cod_depositor_comments 'Adding full bibliography for 7703768--7703771.cif.'
_cod_original_cell_volume 4339.9(10)
_cod_database_code 7703770
_shelx_shelxl_version_number 2016/6
_shelx_space_group_comment
;
The symmetry employed for this shelxl refinement is uniquely defined
by the following loop, which should always be used as a source of
symmetry information in preference to the above space-group names.
They are only intended as comments.
;
_shelx_estimated_absorpt_t_max 0.618
_shelx_estimated_absorpt_t_min 0.543
_olex2_refinement_description
;
1. Fixed Uiso
 At 1.2 times of:
  All C(H) groups
 At 1.5 times of:
  All C(H,H,H) groups
2. Uiso/Uaniso restraints and constraints
C7: within 2A with sigma of 0.01 and sigma for terminal atoms of 0.02
C23: within 2A with sigma of 0.01 and sigma for terminal atoms of 0.02
Uanis(C23) \\sim Ueq: with sigma of 0.007 and sigma for terminal atoms of 0.014
Uanis(C20) \\sim Ueq: with sigma of 0.005 and sigma for terminal atoms of 0.01
Uanis(C7) \\sim Ueq: with sigma of 0.005 and sigma for terminal atoms of 0.01
Uanis(N1) \\sim Ueq: with sigma of 0.005 and sigma for terminal atoms of 0.01
Uanis(Ni1) \\sim Ueq: with sigma of 0.005 and sigma for terminal atoms of 0.01
3.a Ternary CH refined with riding coordinates:
 C13(H13), C14(H14), C39(H39), C40(H40)
3.b Aromatic/amide H refined with riding coordinates:
 C35(H35), C24(H24), C19(H19), C20(H20), C6(H6), C1(H1), C18(H18), C4(H4),
 C21(H21), C30(H30), C38(H38), C25(H25), C33(H33), C27(H27), C3(H3), C26(H26),
 C2(H2), C31(H31), C36(H36), C32(H32), C37(H37)
3.c Idealised Me refined as rotating group:
 C01G(H01A,H01B,H01C)
;
_platon_squeeze_void_probe_radius 1.20
_olex2_submission_special_instructions 'No special instructions were received'

loop_
_space_group_symop_operation_xyz
'x, y, z'
'-x+1/2, y+1/2, -z+1/2'
'-x, -y, -z'
'x-1/2, -y-1/2, z-1/2'

loop_
_atom_site_label
_atom_site_type_symbol
_atom_site_fract_x
_atom_site_fract_y
_atom_site_fract_z
_atom_site_U_iso_or_equiv
_atom_site_adp_type
_atom_site_occupancy
_atom_site_site_symmetry_order
_atom_site_calc_flag
_atom_site_refinement_flags_posn
_atom_site_refinement_flags_adp
_atom_site_refinement_flags_occupancy
_atom_site_disorder_assembly
_atom_site_disorder_group
Br2 Br 0.97566(6) 0.46353(5) 0.34142(3) 0.0272(2) Uani 1 1 d . . . . .
Br1 Br 0.94092(6) 0.59358(5) 0.49696(4) 0.0345(2) Uani 1 1 d . . . . .
Ni1 Ni 0.89176(6) 0.48249(6) 0.42604(4) 0.0171(2) Uani 1 1 d . U . . .
N2 N 0.7293(4) 0.5398(3) 0.3835(2) 0.0154(12) Uani 1 1 d . . . . .
O00A O 0.5541(4) 0.8511(3) 0.3330(2) 0.0275(12) Uani 1 1 d . . . . .
N1 N 0.7796(4) 0.3878(4) 0.4157(2) 0.0182(12) Uani 1 1 d . U . . .
C23 C 0.6429(5) 0.6817(5) 0.5186(3) 0.0209(15) Uani 1 1 d . U . . .
C8 C 0.7153(5) 0.6648(4) 0.3244(3) 0.0175(15) Uani 1 1 d . . . . .
C9 C 0.6656(5) 0.7408(5) 0.3109(3) 0.0208(15) Uani 1 1 d . . . . .
C7 C 0.6947(5) 0.6222(4) 0.3735(3) 0.0163(14) Uani 1 1 d . U . . .
C10 C 0.6024(5) 0.7760(4) 0.3472(3) 0.0204(15) Uani 1 1 d . . . . .
C11 C 0.5877(5) 0.7362(4) 0.3977(3) 0.0169(14) Uani 1 1 d . . . . .
C28 C 0.6005(5) 0.7594(5) 0.5043(3) 0.0222(16) Uani 1 1 d . . . . .
C35 C 0.5440(6) 0.7242(6) 0.1518(3) 0.035(2) Uani 1 1 d . . . . .
H35 H 0.507508 0.774934 0.143225 0.042 Uiso 1 1 calc R . . . .
C24 C 0.7151(6) 0.6647(5) 0.5743(3) 0.0284(18) Uani 1 1 d . . . . .
H24 H 0.745521 0.612330 0.583179 0.034 Uiso 1 1 calc R . . . .
C19 C 0.2652(5) 0.5785(5) 0.4361(3) 0.0239(17) Uani 1 1 d . . . . .
H19 H 0.212051 0.535515 0.435616 0.029 Uiso 1 1 calc R . . . .
C16 C 0.6356(5) 0.7130(5) 0.2043(3) 0.0238(17) Uani 1 1 d . . . . .
C13 C 0.6015(5) 0.6240(4) 0.4653(3) 0.0169(14) Uani 1 1 d . . . . .
H13 H 0.633499 0.568836 0.474580 0.020 Uiso 1 1 calc R . . . .
C20 C 0.2235(6) 0.6534(5) 0.4257(3) 0.0264(16) Uani 1 1 d . U . . .
H20 H 0.140838 0.662427 0.418238 0.032 Uiso 1 1 calc R . . . .
C15 C 0.6874(5) 0.6374(5) 0.2170(3) 0.0241(17) Uani 1 1 d . . . . .
C6 C 0.6422(5) 0.4912(5) 0.3767(3) 0.0223(16) Uani 1 1 d . . . . .
H6 H 0.563443 0.510001 0.362057 0.027 Uiso 1 1 calc R . . . .
C5 C 0.6637(5) 0.4069(4) 0.3914(3) 0.0192(15) Uani 1 1 d . . . . .
C1 C 0.8067(6) 0.3118(5) 0.4275(3) 0.0251(16) Uani 1 1 d . . . . .
H1 H 0.887324 0.297478 0.443198 0.030 Uiso 1 1 calc R . . . .
C18 C 0.3885(6) 0.5641(5) 0.4480(3) 0.0227(16) Uani 1 1 d . . . . .
H18 H 0.418204 0.511202 0.454236 0.027 Uiso 1 1 calc R . . . .
C14 C 0.5175(5) 0.7667(4) 0.4410(3) 0.0198(15) Uani 1 1 d . . . . .
H14 H 0.485774 0.821828 0.431291 0.024 Uiso 1 1 calc R . . . .
C12 C 0.6327(5) 0.6603(4) 0.4100(3) 0.0183(15) Uani 1 1 d . . . . .
C4 C 0.5748(6) 0.3507(5) 0.3812(3) 0.0283(18) Uani 1 1 d . . . . .
H4 H 0.494678 0.365853 0.365050 0.034 Uiso 1 1 calc R . . . .
C39 C 0.7801(5) 0.6347(5) 0.2782(3) 0.0217(16) Uani 1 1 d . . . . .
H39 H 0.816749 0.580916 0.288182 0.026 Uiso 1 1 calc R . . . .
C17 C 0.4648(5) 0.6272(4) 0.4503(3) 0.0163(14) Uani 1 1 d . . . . .
C29 C 0.8695(6) 0.6997(5) 0.2751(3) 0.0231(16) Uani 1 1 d . . . . .
C21 C 0.2985(6) 0.7179(5) 0.4254(3) 0.0285(18) Uani 1 1 d . . . . .
H21 H 0.267451 0.770087 0.416686 0.034 Uiso 1 1 calc R . . . .
C30 C 0.9928(6) 0.6889(6) 0.2867(3) 0.0305(19) Uani 1 1 d . . . . .
H30 H 1.027263 0.637642 0.295614 0.037 Uiso 1 1 calc R . . . .
C40 C 0.6854(6) 0.7752(5) 0.2526(3) 0.0255(17) Uani 1 1 d . . . . .
H40 H 0.649740 0.829226 0.242727 0.031 Uiso 1 1 calc R . . . .
C34 C 0.8212(6) 0.7744(5) 0.2627(3) 0.0268(17) Uani 1 1 d . . . . .
C22 C 0.4205(5) 0.7041(5) 0.4383(3) 0.0199(15) Uani 1 1 d . . . . .
C38 C 0.6519(6) 0.5743(6) 0.1777(3) 0.0304(18) Uani 1 1 d . . . . .
H38 H 0.687455 0.523211 0.186044 0.036 Uiso 1 1 calc R . . . .
C25 C 0.7435(6) 0.7241(6) 0.6175(4) 0.034(2) Uani 1 1 d . . . . .
H25 H 0.792365 0.712113 0.656443 0.041 Uiso 1 1 calc R . . . .
C33 C 0.8910(7) 0.8397(5) 0.2613(4) 0.0323(19) Uani 1 1 d . . . . .
H33 H 0.857269 0.891302 0.252876 0.039 Uiso 1 1 calc R . . . .
C27 C 0.6300(6) 0.8178(6) 0.5471(4) 0.0334(19) Uani 1 1 d . . . . .
H27 H 0.601850 0.870578 0.537852 0.040 Uiso 1 1 calc R . . . .
C3 C 0.6041(6) 0.2724(5) 0.3948(4) 0.0315(18) Uani 1 1 d . . . . .
H3 H 0.544375 0.232598 0.388288 0.038 Uiso 1 1 calc R . . . .
C26 C 0.7015(6) 0.7999(6) 0.6046(4) 0.036(2) Uani 1 1 d . . . . .
H26 H 0.720850 0.840357 0.634528 0.044 Uiso 1 1 calc R . . . .
C2 C 0.7210(7) 0.2522(5) 0.4179(4) 0.0330(18) Uani 1 1 d . . . . .
H2 H 0.742914 0.198242 0.427078 0.040 Uiso 1 1 calc R . . . .
C31 C 1.0628(7) 0.7557(7) 0.2847(4) 0.043(2) Uani 1 1 d . . . . .
H31 H 1.146009 0.749361 0.291892 0.051 Uiso 1 1 calc R . . . .
C36 C 0.5076(6) 0.6615(6) 0.1130(4) 0.037(2) Uani 1 1 d . . . . .
H36 H 0.445003 0.669007 0.077746 0.044 Uiso 1 1 calc R . . . .
C32 C 1.0158(7) 0.8280(7) 0.2728(4) 0.045(2) Uani 1 1 d . . . . .
H32 H 1.065896 0.872413 0.272089 0.054 Uiso 1 1 calc R . . . .
C01G C 0.4421(7) 0.8500(6) 0.2908(4) 0.046(2) Uani 1 1 d . . . . .
H01A H 0.448978 0.823313 0.253734 0.068 Uiso 1 1 calc GR . . . .
H01B H 0.414560 0.904843 0.281379 0.068 Uiso 1 1 calc GR . . . .
H01C H 0.385425 0.821203 0.308017 0.068 Uiso 1 1 calc GR . . . .
C37 C 0.5607(7) 0.5881(7) 0.1245(4) 0.042(2) Uani 1 1 d . . . . .
H37 H 0.535919 0.545871 0.096506 0.050 Uiso 1 1 calc R . . . .

loop_
_atom_site_aniso_label
_atom_site_aniso_U_11
_atom_site_aniso_U_22
_atom_site_aniso_U_33
_atom_site_aniso_U_23
_atom_site_aniso_U_13
_atom_site_aniso_U_12
Br2 0.0140(3) 0.0409(5) 0.0281(4) -0.0034(3) 0.0080(3) 0.0030(3)
Br1 0.0195(4) 0.0347(5) 0.0362(5) -0.0090(4) -0.0172(3) 0.0103(3)
Ni1 0.0022(4) 0.0284(5) 0.0178(4) -0.0028(4) -0.0027(3) 0.0015(3)
N2 0.008(2) 0.021(3) 0.015(3) 0.005(2) 0.000(2) 0.003(2)
O00A 0.024(2) 0.032(3) 0.027(3) 0.011(2) 0.007(2) 0.007(2)
N1 0.005(2) 0.030(3) 0.017(2) 0.001(2) -0.0013(19) 0.003(2)
C23 0.004(2) 0.039(4) 0.022(3) 0.000(3) 0.007(2) -0.001(3)
C8 0.005(3) 0.033(4) 0.014(3) 0.002(3) 0.000(2) 0.000(3)
C9 0.009(3) 0.038(4) 0.014(3) 0.008(3) 0.001(2) 0.000(3)
C7 0.004(2) 0.026(3) 0.016(3) 0.001(3) -0.003(2) -0.002(2)
C10 0.008(3) 0.029(4) 0.021(4) 0.000(3) -0.002(3) 0.000(3)
C11 0.007(3) 0.028(4) 0.015(3) -0.001(3) 0.002(2) 0.001(3)
C28 0.006(3) 0.043(5) 0.018(3) -0.004(3) 0.004(2) -0.004(3)
C35 0.019(3) 0.067(6) 0.021(4) 0.014(4) 0.011(3) 0.004(4)
C24 0.010(3) 0.054(5) 0.021(4) 0.009(4) 0.002(3) -0.005(3)
C19 0.006(3) 0.047(5) 0.021(4) -0.003(3) 0.007(3) -0.009(3)
C16 0.012(3) 0.049(5) 0.012(3) 0.007(3) 0.007(3) -0.001(3)
C13 0.006(3) 0.028(4) 0.016(3) 0.003(3) 0.000(2) 0.002(3)
C20 0.008(3) 0.042(4) 0.030(3) -0.005(3) 0.006(2) 0.002(3)
C15 0.009(3) 0.044(5) 0.021(4) -0.001(3) 0.007(3) -0.002(3)
C6 0.007(3) 0.032(4) 0.025(4) -0.002(3) -0.002(3) -0.001(3)
C5 0.007(3) 0.032(4) 0.019(3) -0.002(3) 0.005(3) 0.002(3)
C1 0.017(3) 0.027(4) 0.027(4) -0.002(3) -0.004(3) 0.007(3)
C18 0.013(3) 0.036(4) 0.020(4) 0.001(3) 0.004(3) -0.002(3)
C14 0.013(3) 0.026(4) 0.020(4) 0.008(3) 0.004(3) 0.002(3)
C12 0.004(3) 0.031(4) 0.017(3) 0.006(3) -0.002(2) 0.002(3)
C4 0.012(3) 0.043(5) 0.030(4) -0.002(4) 0.004(3) -0.002(3)
C39 0.013(3) 0.036(4) 0.019(4) 0.008(3) 0.008(3) 0.000(3)
C17 0.005(3) 0.035(4) 0.008(3) 0.004(3) -0.001(2) 0.004(3)
C29 0.014(3) 0.040(5) 0.015(3) 0.005(3) 0.004(3) -0.001(3)
C21 0.011(3) 0.051(5) 0.023(4) 0.001(4) 0.002(3) 0.011(3)
C30 0.011(3) 0.056(5) 0.027(4) 0.007(4) 0.008(3) 0.001(3)
C40 0.015(3) 0.041(5) 0.022(4) 0.011(3) 0.006(3) 0.001(3)
C34 0.018(3) 0.043(5) 0.021(4) 0.004(3) 0.009(3) -0.003(3)
C22 0.008(3) 0.039(4) 0.014(3) -0.001(3) 0.005(2) 0.001(3)
C38 0.020(3) 0.045(5) 0.028(4) -0.002(4) 0.009(3) 0.001(3)
C25 0.017(3) 0.058(6) 0.023(4) 0.002(4) -0.004(3) -0.010(4)
C33 0.031(4) 0.039(5) 0.030(4) 0.014(4) 0.013(3) -0.008(4)
C27 0.019(3) 0.046(5) 0.035(4) -0.007(4) 0.007(3) -0.004(3)
C3 0.021(4) 0.039(5) 0.036(4) -0.004(4) 0.011(3) -0.008(3)
C26 0.024(4) 0.059(6) 0.027(4) -0.016(4) 0.005(3) -0.015(4)
C2 0.038(4) 0.027(4) 0.033(4) -0.001(4) 0.007(4) -0.003(4)
C31 0.014(4) 0.082(8) 0.032(5) 0.014(5) 0.006(3) 0.001(4)
C36 0.015(3) 0.071(7) 0.020(4) 0.005(4) -0.002(3) -0.004(4)
C32 0.032(4) 0.071(7) 0.031(5) 0.005(5) 0.009(4) -0.023(5)
C01G 0.028(4) 0.052(6) 0.051(6) 0.024(5) -0.001(4) 0.019(4)
C37 0.028(4) 0.071(7) 0.026(4) -0.012(4) 0.009(3) -0.008(4)

loop_
_atom_type_symbol
_atom_type_description
_atom_type_scat_dispersion_real
_atom_type_scat_dispersion_imag
_atom_type_scat_source
C C 0.0033 0.0016 'International Tables Vol C Tables 4.2.6.8 and 6.1.1.4'
H H 0.0000 0.0000 'International Tables Vol C Tables 4.2.6.8 and 6.1.1.4'
Br Br -0.2901 2.4595 'International Tables Vol C Tables 4.2.6.8 and 6.1.1.4'
N N 0.0061 0.0033 'International Tables Vol C Tables 4.2.6.8 and 6.1.1.4'
Ni Ni 0.3393 1.1124 'International Tables Vol C Tables 4.2.6.8 and 6.1.1.4'
O O 0.0106 0.0060 'International Tables Vol C Tables 4.2.6.8 and 6.1.1.4'

loop_
_geom_angle_atom_site_label_1
_geom_angle_atom_site_label_2
_geom_angle_atom_site_label_3
_geom_angle
_geom_angle_site_symmetry_1
_geom_angle_site_symmetry_3
_geom_angle_publ_flag
Ni1 Br1 Ni1 94.94(4) . 3_766 ?
Br2 Ni1 Br1 124.15(5) . . ?
Br2 Ni1 Br1 95.23(4) . 3_766 ?
Br1 Ni1 Br1 85.06(4) . 3_766 ?
N2 Ni1 Br2 100.88(15) . . ?
N2 Ni1 Br1 89.58(16) . . ?
N2 Ni1 Br1 163.26(15) . 3_766 ?
N1 Ni1 Br2 100.62(16) . . ?
N1 Ni1 Br1 135.22(17) . . ?
N1 Ni1 Br1 92.70(15) . 3_766 ?
N1 Ni1 N2 80.0(2) . . ?
C7 N2 Ni1 133.3(4) . . ?
C6 N2 Ni1 110.9(5) . . ?
C6 N2 C7 114.1(5) . . ?
C10 O00A C01G 113.5(6) . . ?
C5 N1 Ni1 114.0(5) . . ?
C1 N1 Ni1 127.9(4) . . ?
C1 N1 C5 118.0(6) . . ?
C28 C23 C13 112.3(6) . . ?
C24 C23 C28 120.6(7) . . ?
C24 C23 C13 127.1(7) . . ?
C9 C8 C7 119.6(6) . . ?
C9 C8 C39 113.5(6) . . ?
C7 C8 C39 126.8(6) . . ?
C8 C9 C40 112.9(6) . . ?
C10 C9 C8 120.9(6) . . ?
C10 C9 C40 126.1(7) . . ?
C8 C7 N2 121.1(6) . . ?
C12 C7 N2 120.9(6) . . ?
C12 C7 C8 117.8(6) . . ?
C9 C10 O00A 119.9(6) . . ?
C9 C10 C11 119.7(7) . . ?
C11 C10 O00A 120.4(6) . . ?
C10 C11 C14 125.6(6) . . ?
C12 C11 C10 119.7(6) . . ?
C12 C11 C14 114.6(6) . . ?
C23 C28 C14 113.4(6) . . ?
C27 C28 C23 119.2(7) . . ?
C27 C28 C14 127.2(7) . . ?
C16 C35 H35 120.1 . . ?
C36 C35 H35 120.1 . . ?
C36 C35 C16 119.7(9) . . ?
C23 C24 H24 120.1 . . ?
C23 C24 C25 119.7(8) . . ?
C25 C24 H24 120.1 . . ?
C20 C19 H19 120.1 . . ?
C20 C19 C18 119.9(7) . . ?
C18 C19 H19 120.1 . . ?
C35 C16 C40 126.7(8) . . ?
C15 C16 C35 119.6(8) . . ?
C15 C16 C40 113.7(6) . . ?
C23 C13 H13 112.9 . . ?
C23 C13 C17 104.7(5) . . ?
C12 C13 C23 108.2(6) . . ?
C12 C13 H13 112.9 . . ?
C12 C13 C17 104.5(5) . . ?
C17 C13 H13 112.9 . . ?
C19 C20 H20 119.1 . . ?
C19 C20 C21 121.7(6) . . ?
C21 C20 H20 119.1 . . ?
C16 C15 C39 112.5(7) . . ?
C38 C15 C16 120.9(7) . . ?
C38 C15 C39 126.6(7) . . ?
N2 C6 H6 119.9 . . ?
N2 C6 C5 120.1(6) . . ?
C5 C6 H6 119.9 . . ?
N1 C5 C6 114.6(6) . . ?
N1 C5 C4 122.4(7) . . ?
C4 C5 C6 122.9(6) . . ?
N1 C1 H1 118.9 . . ?
N1 C1 C2 122.2(6) . . ?
C2 C1 H1 118.9 . . ?
C19 C18 H18 120.2 . . ?
C17 C18 C19 119.5(7) . . ?
C17 C18 H18 120.2 . . ?
C11 C14 C28 105.8(5) . . ?
C11 C14 H14 113.3 . . ?
C11 C14 C22 104.9(6) . . ?
C28 C14 H14 113.3 . . ?
C28 C14 C22 105.6(6) . . ?
C22 C14 H14 113.3 . . ?
C7 C12 C13 125.6(6) . . ?
C11 C12 C7 122.1(6) . . ?
C11 C12 C13 112.2(6) . . ?
C5 C4 H4 120.6 . . ?
C3 C4 C5 118.8(7) . . ?
C3 C4 H4 120.6 . . ?
C8 C39 C15 105.1(5) . . ?
C8 C39 H39 113.4 . . ?
C15 C39 H39 113.4 . . ?
C29 C39 C8 105.0(6) . . ?
C29 C39 C15 105.7(6) . . ?
C29 C39 H39 113.4 . . ?
C18 C17 C13 127.1(6) . . ?
C18 C17 C22 120.0(6) . . ?
C22 C17 C13 112.8(6) . . ?
C30 C29 C39 125.4(7) . . ?
C34 C29 C39 114.3(6) . . ?
C34 C29 C30 120.2(7) . . ?
C20 C21 H21 120.7 . . ?
C20 C21 C22 118.6(7) . . ?
C22 C21 H21 120.7 . . ?
C29 C30 H30 120.9 . . ?
C31 C30 C29 118.1(8) . . ?
C31 C30 H30 120.9 . . ?
C9 C40 C16 105.2(6) . . ?
C9 C40 H40 113.3 . . ?
C9 C40 C34 104.1(5) . . ?
C16 C40 H40 113.3 . . ?
C16 C40 C34 107.0(6) . . ?
C34 C40 H40 113.3 . . ?
C29 C34 C40 113.0(7) . . ?
C33 C34 C29 121.2(7) . . ?
C33 C34 C40 125.8(8) . . ?
C17 C22 C14 113.1(5) . . ?
C17 C22 C21 120.1(7) . . ?
C21 C22 C14 126.7(7) . . ?
C15 C38 H38 121.0 . . ?
C15 C38 C37 118.0(8) . . ?
C37 C38 H38 121.0 . . ?
C24 C25 H25 119.8 . . ?
C26 C25 C24 120.4(7) . . ?
C26 C25 H25 119.8 . . ?
C34 C33 H33 120.9 . . ?
C34 C33 C32 118.1(8) . . ?
C32 C33 H33 120.9 . . ?
C28 C27 H27 119.9 . . ?
C28 C27 C26 120.2(9) . . ?
C26 C27 H27 119.9 . . ?
C4 C3 H3 120.4 . . ?
C4 C3 C2 119.3(7) . . ?
C2 C3 H3 120.4 . . ?
C25 C26 C27 119.9(8) . . ?
C25 C26 H26 120.1 . . ?
C27 C26 H26 120.1 . . ?
C1 C2 H2 120.4 . . ?
C3 C2 C1 119.2(8) . . ?
C3 C2 H2 120.4 . . ?
C30 C31 H31 119.2 . . ?
C32 C31 C30 121.6(7) . . ?
C32 C31 H31 119.2 . . ?
C35 C36 H36 119.7 . . ?
C35 C36 C37 120.7(7) . . ?
C37 C36 H36 119.7 . . ?
C33 C32 H32 119.6 . . ?
C31 C32 C33 120.8(8) . . ?
C31 C32 H32 119.6 . . ?
O00A C01G H01A 109.5 . . ?
O00A C01G H01B 109.5 . . ?
O00A C01G H01C 109.5 . . ?
H01A C01G H01B 109.5 . . ?
H01A C01G H01C 109.5 . . ?
H01B C01G H01C 109.5 . . ?
C38 C37 H37 119.5 . . ?
C36 C37 C38 121.0(9) . . ?
C36 C37 H37 119.5 . . ?

loop_
_geom_bond_atom_site_label_1
_geom_bond_atom_site_label_2
_geom_bond_distance
_geom_bond_site_symmetry_2
_geom_bond_publ_flag
Br2 Ni1 2.4019(11) . ?
Br1 Ni1 2.6110(10) 3_766 ?
Br1 Ni1 2.4428(12) . ?
Ni1 N2 2.131(5) . ?
Ni1 N1 2.035(6) . ?
N2 C7 1.442(9) . ?
N2 C6 1.283(9) . ?
O00A C10 1.385(9) . ?
O00A C01G 1.416(9) . ?
N1 C5 1.365(8) . ?
N1 C1 1.325(10) . ?
C23 C28 1.403(11) . ?
C23 C24 1.370(10) . ?
C23 C13 1.536(10) . ?
C8 C9 1.402(10) . ?
C8 C7 1.404(10) . ?
C8 C39 1.533(9) . ?
C9 C10 1.376(10) . ?
C9 C40 1.524(10) . ?
C7 C12 1.390(10) . ?
C10 C11 1.382(10) . ?
C11 C14 1.525(9) . ?
C11 C12 1.380(10) . ?
C28 C14 1.531(9) . ?
C28 C27 1.367(11) . ?
C35 H35 0.9500 . ?
C35 C16 1.405(10) . ?
C35 C36 1.373(13) . ?
C24 H24 0.9500 . ?
C24 C25 1.385(12) . ?
C19 H19 0.9500 . ?
C19 C20 1.345(12) . ?
C19 C18 1.418(9) . ?
C16 C15 1.404(12) . ?
C16 C40 1.525(11) . ?
C13 H13 1.0000 . ?
C13 C12 1.530(9) . ?
C13 C17 1.547(8) . ?
C20 H20 0.9500 . ?
C20 C21 1.393(11) . ?
C15 C39 1.539(9) . ?
C15 C38 1.384(11) . ?
C6 H6 0.9500 . ?
C6 C5 1.461(11) . ?
C5 C4 1.378(10) . ?
C1 H1 0.9500 . ?
C1 C2 1.393(11) . ?
C18 H18 0.9500 . ?
C18 C17 1.377(10) . ?
C14 H14 1.0000 . ?
C14 C22 1.534(10) . ?
C4 H4 0.9500 . ?
C4 C3 1.373(12) . ?
C39 H39 1.0000 . ?
C39 C29 1.524(10) . ?
C17 C22 1.392(11) . ?
C29 C30 1.408(9) . ?
C29 C34 1.375(11) . ?
C21 H21 0.9500 . ?
C21 C22 1.400(9) . ?
C30 H30 0.9500 . ?
C30 C31 1.394(13) . ?
C40 H40 1.0000 . ?
C40 C34 1.544(9) . ?
C34 C33 1.371(11) . ?
C38 H38 0.9500 . ?
C38 C37 1.420(11) . ?
C25 H25 0.9500 . ?
C25 C26 1.368(13) . ?
C33 H33 0.9500 . ?
C33 C32 1.428(12) . ?
C27 H27 0.9500 . ?
C27 C26 1.402(11) . ?
C3 H3 0.9500 . ?
C3 C2 1.376(11) . ?
C26 H26 0.9500 . ?
C2 H2 0.9500 . ?
C31 H31 0.9500 . ?
C31 C32 1.332(14) . ?
C36 H36 0.9500 . ?
C36 C37 1.375(14) . ?
C32 H32 0.9500 . ?
C01G H01A 0.9800 . ?
C01G H01B 0.9800 . ?
C01G H01C 0.9800 . ?
C37 H37 0.9500 . ?

loop_
_platon_squeeze_void_nr
_platon_squeeze_void_average_x
_platon_squeeze_void_average_y
_platon_squeeze_void_average_z
_platon_squeeze_void_volume
_platon_squeeze_void_count_electrons
_platon_squeeze_void_content
1 -0.011 0.000 0.500 786 249 ' '
2 0.063 0.500 1.000 786 250 ' '
